data_4101707
loop_
_publ_author_name
'Stoll, Ragnar S'
'Peters, Maike V'
'Kuhn, Andreas'
'Heiles, Sven'
'Goddard, Richard'
'B\"uhl, Michael'
'Thiele, Christina M'
'Hecht, Stefan'

_publ_section_title
;
 Photoswitchable catalysts: correlating structure and conformational
 dynamics with reactivity by a combined experimental and computational
 approach.
;
_journal_issue 1
_journal_name_full 'Journal of the American Chemical Society'
_journal_page_first 357
_journal_page_last 367
_journal_paper_doi 10.1021/ja807694s
_journal_volume 131
_journal_year 2009
_chemical_formula_sum 'C30 H41 N3 O2'
_chemical_formula_weight 475.66
_chemical_name_systematic
; 
 ? 
;
_space_group_IT_number 15
_symmetry_cell_setting monoclinic
_symmetry_space_group_name_Hall '-C 2yc'
_symmetry_space_group_name_H-M 'C 1 2/c 1'
_atom_sites_solution_hydrogens geom
_atom_sites_solution_primary direct
_atom_sites_solution_secondary difmap
_audit_creation_method SHELXL-97
_cell_angle_alpha 90.00
_cell_angle_beta 118.497(7)
_cell_angle_gamma 90.00
_cell_formula_units_Z 24
_cell_length_a 51.292(4)
_cell_length_b 13.2238(11)
_cell_length_c 29.0236(19)
_cell_measurement_temperature 180(2)
_cell_volume 17301(3)
_computing_structure_refinement 'SHELXL-97 (Sheldrick, 1997)'
_computing_structure_solution 'SHELXS-97 (Sheldrick, 1990)'
_diffrn_ambient_temperature 180(2)
_diffrn_measured_fraction_theta_full 0.991
_diffrn_measured_fraction_theta_max 0.991
_diffrn_radiation_monochromator graphite
_diffrn_radiation_source 'fine-focus sealed tube'
_diffrn_radiation_type MoK\a
_diffrn_radiation_wavelength 0.71073
_diffrn_reflns_av_R_equivalents 0.0647
_diffrn_reflns_av_sigmaI/netI 0.0980
_diffrn_reflns_limit_h_max 48
_diffrn_reflns_limit_h_min -54
_diffrn_reflns_limit_k_max 14
_diffrn_reflns_limit_k_min -14
_diffrn_reflns_limit_l_max 31
_diffrn_reflns_limit_l_min -30
_diffrn_reflns_number 35186
_diffrn_reflns_theta_full 22.47
_diffrn_reflns_theta_max 22.47
_diffrn_reflns_theta_min 1.81
_exptl_absorpt_coefficient_mu 0.069
_exptl_absorpt_correction_T_max 0.9891
_exptl_absorpt_correction_T_min 0.9731
_exptl_crystal_density_diffrn 1.096
_exptl_crystal_density_method 'not measured'
_exptl_crystal_F_000 6192
_exptl_crystal_size_max 0.40
_exptl_crystal_size_mid 0.32
_exptl_crystal_size_min 0.16
_refine_diff_density_max 0.376
_refine_diff_density_min -0.227
_refine_diff_density_rms 0.036
_refine_ls_extinction_coef 0.00036(2)
_refine_ls_extinction_expression Fc^*^=kFc[1+0.001xFc^2^\l^3^/sin(2\q)]^-1/4^
_refine_ls_extinction_method SHELXL
_refine_ls_goodness_of_fit_ref 0.810
_refine_ls_hydrogen_treatment mixed
_refine_ls_matrix_type full
_refine_ls_number_parameters 974
_refine_ls_number_reflns 11173
_refine_ls_number_restraints 0
_refine_ls_restrained_S_all 0.810
_refine_ls_R_factor_all 0.0891
_refine_ls_R_factor_gt 0.0438
_refine_ls_shift/su_max 0.002
_refine_ls_shift/su_mean 0.000
_refine_ls_structure_factor_coef Fsqd
_refine_ls_weighting_details 'calc w=1/[\s^2^(Fo^2^)+(0.0401P)^2^+0.0000P] where P=(Fo^2^+2Fc^2^)/3'
_refine_ls_weighting_scheme calc
_refine_ls_wR_factor_gt 0.0850
_refine_ls_wR_factor_ref 0.0949
_reflns_number_gt 6292
_reflns_number_total 11173
_reflns_threshold_expression >2sigma(I)
_cod_data_source_file ja807694s_si_003.cif
_cod_data_source_block d:\x-data\peters1
_cod_depositor_comments
;
The following automatic conversions were performed:

'_symmetry_cell_setting' value 'Monoclinic' changed to 'monoclinic'
according to the built-in table from CIF Core dictionary named
'cif_core.dic' version 2.4.1 from 2010-06-29.

Automatic conversion script
Id: cif_fix_values 1673 2011-04-08 12:14:43Z adriana 
;
_cod_original_cell_volume 17301(2)
_cod_original_sg_symbol_H-M 'C 2/c'
_cod_database_code 4101707

loop_
_symmetry_equiv_pos_as_xyz
'x, y, z'
'-x, y, -z+1/2'
'x+1/2, y+1/2, z'
'-x+1/2, y+1/2, -z+1/2'
'-x, -y, -z'
'x, -y, z-1/2'
'-x+1/2, -y+1/2, -z'
'x+1/2, -y+1/2, z-1/2'

loop_
_atom_site_label
_atom_site_type_symbol
_atom_site_fract_x
_atom_site_fract_y
_atom_site_fract_z
_atom_site_U_iso_or_equiv
_atom_site_adp_type
_atom_site_occupancy
_atom_site_symmetry_multiplicity
_atom_site_calc_flag
_atom_site_refinement_flags
_atom_site_disorder_assembly
_atom_site_disorder_group
C1 C 0.01403(6) 0.3023(2) 0.51670(11) 0.0351(7) Uani 1 1 d . . .
C2 C 0.00353(5) 0.21081(18) 0.48458(10) 0.0277(6) Uani 1 1 d . . .
C3 C -0.02541(6) 0.18162(19) 0.45086(11) 0.0334(7) Uani 1 1 d . . .
H3 H -0.0417 0.2227 0.4459 0.040 Uiso 1 1 calc R . .
C4 C -0.02961(6) 0.09106(19) 0.42486(11) 0.0337(7) Uani 1 1 d . . .
H4 H -0.0492 0.0696 0.4010 0.040 Uiso 1 1 calc R . .
C5 C -0.00575(5) 0.03086(19) 0.43297(10) 0.0305(7) Uani 1 1 d . . .
H5 H -0.0092 -0.0318 0.4150 0.037 Uiso 1 1 calc R . .
C6 C 0.02328(5) 0.06070(18) 0.46718(10) 0.0277(6) Uani 1 1 d . . .
C7 C 0.02758(5) 0.15314(18) 0.49264(10) 0.0270(6) Uani 1 1 d . . .
C8 C 0.05597(5) 0.20571(18) 0.53112(10) 0.0278(6) Uani 1 1 d . . .
C9 C 0.07432(5) 0.15019(19) 0.58225(10) 0.0323(7) Uani 1 1 d . . .
H9A H 0.0801 0.0833 0.5747 0.039 Uiso 1 1 calc R . .
H9B H 0.0621 0.1387 0.5998 0.039 Uiso 1 1 calc R . .
C10 C 0.10220(5) 0.2090(2) 0.61909(11) 0.0337(7) Uani 1 1 d . . .
H10A H 0.0965 0.2741 0.6286 0.040 Uiso 1 1 calc R . .
H10B H 0.1138 0.1697 0.6517 0.040 Uiso 1 1 calc R . .
C11 C 0.10350(6) 0.29210(19) 0.54787(11) 0.0352(7) Uani 1 1 d . . .
H11A H 0.1160 0.3100 0.5316 0.042 Uiso 1 1 calc R . .
H11B H 0.0978 0.3555 0.5588 0.042 Uiso 1 1 calc R . .
C12 C 0.07588(5) 0.23747(19) 0.50811(10) 0.0304(7) Uani 1 1 d . . .
H12A H 0.0818 0.1767 0.4954 0.036 Uiso 1 1 calc R . .
H12B H 0.0646 0.2824 0.4777 0.036 Uiso 1 1 calc R . .
C13 C 0.15081(6) 0.2673(2) 0.62989(12) 0.0391(7) Uani 1 1 d . . .
C14 C 0.15095(7) 0.3699(2) 0.65415(14) 0.0652(11) Uani 1 1 d . . .
H14A H 0.1403 0.3645 0.6746 0.078 Uiso 1 1 calc R . .
H14B H 0.1411 0.4201 0.6263 0.078 Uiso 1 1 calc R . .
H14C H 0.1715 0.3908 0.6772 0.078 Uiso 1 1 calc R . .
C15 C 0.16662(6) 0.1899(2) 0.67369(12) 0.0577(10) Uani 1 1 d . . .
H15A H 0.1650 0.1227 0.6584 0.069 Uiso 1 1 calc R . .
H15B H 0.1574 0.1891 0.6965 0.069 Uiso 1 1 calc R . .
H15C H 0.1876 0.2084 0.6943 0.069 Uiso 1 1 calc R . .
C16 C 0.16816(6) 0.2738(3) 0.59962(13) 0.0591(10) Uani 1 1 d . . .
H16A H 0.1606 0.3302 0.5748 0.071 Uiso 1 1 calc R . .
H16B H 0.1658 0.2105 0.5804 0.071 Uiso 1 1 calc R . .
H16C H 0.1892 0.2848 0.6242 0.071 Uiso 1 1 calc R . .
C17 C 0.06900(5) -0.14580(18) 0.47268(11) 0.0302(7) Uani 1 1 d . . .
C18 C 0.09780(5) -0.1075(2) 0.49807(11) 0.0321(7) Uani 1 1 d . . .
H18 H 0.1012 -0.0388 0.5090 0.039 Uiso 1 1 calc R . .
C19 C 0.12133(5) -0.1700(2) 0.50716(11) 0.0345(7) Uani 1 1 d . . .
C20 C 0.11538(6) -0.2705(2) 0.49127(11) 0.0370(7) Uani 1 1 d . . .
H20 H 0.1316 -0.3137 0.4979 0.044 Uiso 1 1 calc R . .
C21 C 0.08673(6) -0.31117(19) 0.46597(11) 0.0351(7) Uani 1 1 d . . .
C22 C 0.06359(6) -0.24542(19) 0.45711(11) 0.0341(7) Uani 1 1 d . . .
H22 H 0.0438 -0.2697 0.4401 0.041 Uiso 1 1 calc R . .
C23 C 0.15285(6) -0.1258(2) 0.53415(13) 0.0439(8) Uani 1 1 d . . .
C24 C 0.15848(8) -0.0732(3) 0.58552(15) 0.0884(14) Uani 1 1 d . . .
H24A H 0.1550 -0.1213 0.6077 0.106 Uiso 1 1 calc R . .
H24B H 0.1450 -0.0156 0.5774 0.106 Uiso 1 1 calc R . .
H24C H 0.1790 -0.0492 0.6041 0.106 Uiso 1 1 calc R . .
C25 C 0.17597(7) -0.2060(3) 0.5478(2) 0.133(2) Uani 1 1 d . . .
H25A H 0.1753 -0.2322 0.5157 0.159 Uiso 1 1 calc R . .
H25B H 0.1722 -0.2611 0.5664 0.159 Uiso 1 1 calc R . .
H25C H 0.1956 -0.1771 0.5704 0.159 Uiso 1 1 calc R . .
C26 C 0.15553(7) -0.0458(3) 0.49953(14) 0.0659(11) Uani 1 1 d . . .
H26A H 0.1413 0.0085 0.4936 0.079 Uiso 1 1 calc R . .
H26B H 0.1514 -0.0759 0.4658 0.079 Uiso 1 1 calc R . .
H26C H 0.1757 -0.0181 0.5167 0.079 Uiso 1 1 calc R . .
C27 C 0.08010(6) -0.4215(2) 0.44906(13) 0.0451(8) Uani 1 1 d . . .
C28 C 0.10794(7) -0.4840(2) 0.46298(16) 0.0657(11) Uani 1 1 d . . .
H28A H 0.1210 -0.4819 0.5010 0.079 Uiso 1 1 calc R . .
H28B H 0.1184 -0.4559 0.4450 0.079 Uiso 1 1 calc R . .
H28C H 0.1023 -0.5541 0.4519 0.079 Uiso 1 1 calc R . .
C29 C 0.06030(9) -0.4265(3) 0.38980(15) 0.0821(13) Uani 1 1 d . . .
H29A H 0.0704 -0.3945 0.3723 0.098 Uiso 1 1 calc R . .
H29B H 0.0416 -0.3910 0.3802 0.098 Uiso 1 1 calc R . .
H29C H 0.0561 -0.4974 0.3788 0.098 Uiso 1 1 calc R . .
C30 C 0.06388(7) -0.4697(2) 0.47647(16) 0.0680(11) Uani 1 1 d . . .
H30A H 0.0454 -0.4330 0.4667 0.082 Uiso 1 1 calc R . .
H30B H 0.0765 -0.4663 0.5145 0.082 Uiso 1 1 calc R . .
H30C H 0.0594 -0.5405 0.4657 0.082 Uiso 1 1 calc R . .
C31 C 0.00576(6) 0.3225(2) 0.14109(11) 0.0344(7) Uani 1 1 d . . .
C32 C 0.03015(5) 0.38023(18) 0.14023(11) 0.0288(7) Uani 1 1 d . . .
C33 C 0.02967(6) 0.44395(19) 0.10232(11) 0.0344(7) Uani 1 1 d . . .
H33 H 0.0118 0.4575 0.0711 0.041 Uiso 1 1 calc R . .
C34 C 0.05626(6) 0.4878(2) 0.11123(11) 0.0389(7) Uani 1 1 d . . .
H34 H 0.0566 0.5316 0.0856 0.047 Uiso 1 1 calc R . .
C35 C 0.08230(6) 0.4685(2) 0.15707(11) 0.0375(7) Uani 1 1 d . . .
H35 H 0.1003 0.4991 0.1624 0.045 Uiso 1 1 calc R . .
C36 C 0.08243(5) 0.40495(19) 0.19516(11) 0.0311(7) Uani 1 1 d . . .
C37 C 0.05589(5) 0.35938(18) 0.18644(10) 0.0279(6) Uani 1 1 d . . .
C38 C 0.04940(5) 0.28566(18) 0.21888(10) 0.0284(7) Uani 1 1 d . . .
C39 C 0.05471(6) 0.32323(19) 0.27190(10) 0.0304(7) Uani 1 1 d . . .
H39A H 0.0418 0.3825 0.2669 0.037 Uiso 1 1 calc R . .
H39B H 0.0756 0.3456 0.2924 0.037 Uiso 1 1 calc R . .
C40 C 0.04848(6) 0.24271(19) 0.30269(11) 0.0307(7) Uani 1 1 d . . .
H40A H 0.0531 0.2697 0.3376 0.037 Uiso 1 1 calc R . .
H40B H 0.0272 0.2245 0.2840 0.037 Uiso 1 1 calc R . .
C41 C 0.05747(6) 0.10987(19) 0.25704(10) 0.0316(7) Uani 1 1 d . . .
H41A H 0.0359 0.0956 0.2393 0.038 Uiso 1 1 calc R . .
H41B H 0.0681 0.0454 0.2605 0.038 Uiso 1 1 calc R . .
C42 C 0.06448(6) 0.18363(18) 0.22443(11) 0.0306(7) Uani 1 1 d . . .
H42A H 0.0579 0.1545 0.1892 0.037 Uiso 1 1 calc R . .
H42B H 0.0862 0.1937 0.2411 0.037 Uiso 1 1 calc R . .
C43 C 0.06639(5) 0.0774(2) 0.34756(11) 0.0318(7) Uani 1 1 d . . .
C44 C 0.03513(6) 0.0391(2) 0.33325(13) 0.0503(9) Uani 1 1 d . . .
H44A H 0.0260 0.0093 0.2981 0.060 Uiso 1 1 calc R . .
H44B H 0.0230 0.0958 0.3338 0.060 Uiso 1 1 calc R . .
H44C H 0.0365 -0.0121 0.3587 0.060 Uiso 1 1 calc R . .
C45 C 0.07964(7) 0.1280(2) 0.40121(11) 0.0456(8) Uani 1 1 d . . .
H45A H 0.0664 0.1820 0.4006 0.055 Uiso 1 1 calc R . .
H45B H 0.0990 0.1567 0.4098 0.055 Uiso 1 1 calc R . .
H45C H 0.0820 0.0777 0.4277 0.055 Uiso 1 1 calc R . .
C46 C 0.08607(6) -0.0122(2) 0.35133(12) 0.0454(8) Uani 1 1 d . . .
H46A H 0.1053 0.0127 0.3564 0.054 Uiso 1 1 calc R . .
H46B H 0.0765 -0.0518 0.3189 0.054 Uiso 1 1 calc R . .
H46C H 0.0891 -0.0549 0.3811 0.054 Uiso 1 1 calc R . .
C47 C 0.15634(5) 0.39805(19) 0.30028(11) 0.0317(7) Uani 1 1 d . . .
C48 C 0.15442(6) 0.34496(19) 0.33929(11) 0.0338(7) Uani 1 1 d . . .
H48 H 0.1358 0.3186 0.3333 0.041 Uiso 1 1 calc R . .
C49 C 0.17949(6) 0.3295(2) 0.38756(11) 0.0358(7) Uani 1 1 d . . .
C50 C 0.20626(6) 0.3704(2) 0.39402(12) 0.0410(8) Uani 1 1 d . . .
H50 H 0.2236 0.3603 0.4267 0.049 Uiso 1 1 calc R . .
C51 C 0.20889(5) 0.4246(2) 0.35562(12) 0.0375(8) Uani 1 1 d . . .
C52 C 0.18346(6) 0.43776(19) 0.30764(12) 0.0369(7) Uani 1 1 d . . .
H52 H 0.1844 0.4734 0.2801 0.044 Uiso 1 1 calc R . .
C53 C 0.17672(6) 0.2699(2) 0.43006(12) 0.0474(8) Uani 1 1 d . . .
C54 C 0.16288(8) 0.1653(3) 0.40827(15) 0.0755(11) Uani 1 1 d . . .
H54A H 0.1763 0.1262 0.3999 0.091 Uiso 1 1 calc R . .
H54B H 0.1438 0.1743 0.3765 0.091 Uiso 1 1 calc R . .
H54C H 0.1597 0.1290 0.4346 0.091 Uiso 1 1 calc R . .
C55 C 0.15597(9) 0.3250(3) 0.44511(16) 0.0959(14) Uani 1 1 d . . .
H55A H 0.1365 0.3324 0.4141 0.115 Uiso 1 1 calc R . .
H55B H 0.1641 0.3920 0.4589 0.115 Uiso 1 1 calc R . .
H55C H 0.1539 0.2862 0.4720 0.115 Uiso 1 1 calc R . .
C56 C 0.20629(7) 0.2505(3) 0.47832(15) 0.0902(14) Uani 1 1 d . . .
H56A H 0.2152 0.3150 0.4950 0.108 Uiso 1 1 calc R . .
H56B H 0.2196 0.2155 0.4681 0.108 Uiso 1 1 calc R . .
H56C H 0.2032 0.2083 0.5031 0.108 Uiso 1 1 calc R . .
C57 C 0.23887(6) 0.4691(2) 0.36680(13) 0.0469(9) Uani 1 1 d . . .
C58 C 0.25114(7) 0.5325(2) 0.41716(15) 0.0689(11) Uani 1 1 d . . .
H58A H 0.2546 0.4887 0.4468 0.083 Uiso 1 1 calc R . .
H58B H 0.2368 0.5851 0.4132 0.083 Uiso 1 1 calc R . .
H58C H 0.2699 0.5640 0.4236 0.083 Uiso 1 1 calc R . .
C59 C 0.26048(6) 0.3825(2) 0.37386(16) 0.0655(11) Uani 1 1 d . . .
H59A H 0.2531 0.3443 0.3411 0.079 Uiso 1 1 calc R . .
H59B H 0.2621 0.3375 0.4019 0.079 Uiso 1 1 calc R . .
H59C H 0.2800 0.4106 0.3831 0.079 Uiso 1 1 calc R . .
C60 C 0.23665(6) 0.5369(2) 0.32259(15) 0.0640(11) Uani 1 1 d . . .
H60A H 0.2217 0.5895 0.3154 0.077 Uiso 1 1 calc R . .
H60B H 0.2308 0.4962 0.2909 0.077 Uiso 1 1 calc R . .
H60C H 0.2559 0.5685 0.3330 0.077 Uiso 1 1 calc R . .
C61 C 0.19956(7) 0.2897(2) 0.21974(13) 0.0507(9) Uani 1 1 d . . .
C62 C 0.16773(6) 0.2642(2) 0.19163(12) 0.0383(7) Uani 1 1 d . . .
C63 C 0.14514(7) 0.3131(2) 0.14973(13) 0.0480(8) Uani 1 1 d . . .
H63 H 0.1487 0.3728 0.1355 0.058 Uiso 1 1 calc R . .
C64 C 0.11710(7) 0.2721(2) 0.12925(13) 0.0490(8) Uani 1 1 d . . .
H64 H 0.1011 0.3036 0.1000 0.059 Uiso 1 1 calc R . .
C65 C 0.11201(6) 0.1858(2) 0.15072(12) 0.0442(8) Uani 1 1 d . . .
H65 H 0.0925 0.1592 0.1362 0.053 Uiso 1 1 calc R . .
C66 C 0.13505(6) 0.1369(2) 0.19331(12) 0.0360(7) Uani 1 1 d . . .
C67 C 0.16350(6) 0.17692(19) 0.21325(11) 0.0334(7) Uani 1 1 d . . .
C68 C 0.19283(6) 0.14067(19) 0.25712(11) 0.0345(7) Uani 1 1 d . . .
C69 C 0.19470(6) 0.1437(2) 0.31070(11) 0.0400(8) Uani 1 1 d . . .
H69A H 0.1786 0.1018 0.3102 0.048 Uiso 1 1 calc R . .
H69B H 0.1917 0.2141 0.3188 0.048 Uiso 1 1 calc R . .
C70 C 0.22432(6) 0.1054(2) 0.35351(12) 0.0457(8) Uani 1 1 d . . .
H70A H 0.2405 0.1498 0.3559 0.055 Uiso 1 1 calc R . .
H70B H 0.2244 0.1070 0.3877 0.055 Uiso 1 1 calc R . .
C71 C 0.23205(6) 0.0049(2) 0.29388(13) 0.0493(9) Uani 1 1 d . . .
H71A H 0.2374 -0.0631 0.2868 0.059 Uiso 1 1 calc R . .
H71B H 0.2480 0.0526 0.2984 0.059 Uiso 1 1 calc R . .
C72 C 0.20274(6) 0.0385(2) 0.24772(12) 0.0420(8) Uani 1 1 d . . .
H72A H 0.2050 0.0418 0.2157 0.050 Uiso 1 1 calc R . .
H72B H 0.1873 -0.0124 0.2417 0.050 Uiso 1 1 calc R . .
C73 C 0.25412(6) -0.0530(2) 0.38600(15) 0.0591(10) Uani 1 1 d . . .
C74 C 0.24947(8) -0.0484(3) 0.43423(15) 0.0804(12) Uani 1 1 d . . .
H74A H 0.2289 -0.0659 0.4241 0.096 Uiso 1 1 calc R . .
H74B H 0.2537 0.0202 0.4488 0.096 Uiso 1 1 calc R . .
H74C H 0.2628 -0.0964 0.4606 0.096 Uiso 1 1 calc R . .
C75 C 0.25281(7) -0.1636(2) 0.37037(17) 0.0790(13) Uani 1 1 d . . .
H75A H 0.2585 -0.1695 0.3427 0.095 Uiso 1 1 calc R . .
H75B H 0.2326 -0.1892 0.3575 0.095 Uiso 1 1 calc R . .
H75C H 0.2665 -0.2032 0.4009 0.095 Uiso 1 1 calc R . .
C76 C 0.28479(7) -0.0091(3) 0.40002(15) 0.0756(12) Uani 1 1 d . . .
H76A H 0.2854 0.0625 0.4092 0.091 Uiso 1 1 calc R . .
H76B H 0.2884 -0.0158 0.3699 0.091 Uiso 1 1 calc R . .
H76C H 0.3001 -0.0462 0.4299 0.091 Uiso 1 1 calc R . .
C77 C 0.10345(6) -0.07353(19) 0.22597(11) 0.0315(7) Uani 1 1 d . . .
C78 C 0.07512(6) -0.11445(19) 0.20572(11) 0.0326(7) Uani 1 1 d . . .
H78 H 0.0590 -0.0820 0.1771 0.039 Uiso 1 1 calc R . .
C79 C 0.07013(6) -0.2020(2) 0.22671(11) 0.0333(7) Uani 1 1 d . . .
C80 C 0.09439(6) -0.2448(2) 0.26943(12) 0.0401(8) Uani 1 1 d . . .
H80 H 0.0914 -0.3046 0.2844 0.048 Uiso 1 1 calc R . .
C81 C 0.12301(6) -0.2041(2) 0.29145(12) 0.0391(7) Uani 1 1 d . . .
C82 C 0.12716(6) -0.1184(2) 0.26878(12) 0.0370(7) Uani 1 1 d . . .
H82 H 0.1464 -0.0897 0.2825 0.044 Uiso 1 1 calc R . .
C83 C 0.03904(6) -0.2489(2) 0.20358(12) 0.0389(8) Uani 1 1 d . . .
C84 C 0.01729(7) -0.1703(3) 0.20331(18) 0.0843(13) Uani 1 1 d . . .
H84A H 0.0177 -0.1106 0.1836 0.101 Uiso 1 1 calc R . .
H84B H 0.0229 -0.1506 0.2394 0.101 Uiso 1 1 calc R . .
H84C H -0.0028 -0.1989 0.1867 0.101 Uiso 1 1 calc R . .
C85 C 0.03785(8) -0.3435(3) 0.23095(18) 0.1069(17) Uani 1 1 d . . .
H85A H 0.0434 -0.3279 0.2675 0.128 Uiso 1 1 calc R . .
H85B H 0.0517 -0.3934 0.2300 0.128 Uiso 1 1 calc R . .
H85C H 0.0177 -0.3711 0.2133 0.128 Uiso 1 1 calc R . .
C86 C 0.02850(8) -0.2755(3) 0.14611(15) 0.0748(11) Uani 1 1 d . . .
H86A H 0.0429 -0.3207 0.1437 0.090 Uiso 1 1 calc R . .
H86B H 0.0266 -0.2135 0.1263 0.090 Uiso 1 1 calc R . .
H86C H 0.0092 -0.3092 0.1316 0.090 Uiso 1 1 calc R . .
C87 C 0.14908(6) -0.2539(2) 0.33839(14) 0.0552(9) Uani 1 1 d . . .
C88 C 0.14006(10) -0.3358(5) 0.3620(3) 0.211(4) Uani 1 1 d . . .
H88A H 0.1263 -0.3811 0.3343 0.253 Uiso 1 1 calc R . .
H88B H 0.1302 -0.3070 0.3808 0.253 Uiso 1 1 calc R . .
H88C H 0.1576 -0.3739 0.3865 0.253 Uiso 1 1 calc R . .
C89 C 0.16958(10) -0.2991(4) 0.31887(19) 0.1236(19) Uani 1 1 d . . .
H89A H 0.1775 -0.2447 0.3061 0.148 Uiso 1 1 calc R . .
H89B H 0.1584 -0.3467 0.2903 0.148 Uiso 1 1 calc R . .
H89C H 0.1860 -0.3347 0.3477 0.148 Uiso 1 1 calc R . .
C90 C 0.16737(10) -0.1750(3) 0.37792(16) 0.1193(19) Uani 1 1 d . . .
H90A H 0.1551 -0.1401 0.3905 0.143 Uiso 1 1 calc R . .
H90B H 0.1747 -0.1259 0.3615 0.143 Uiso 1 1 calc R . .
H90C H 0.1842 -0.2074 0.4075 0.143 Uiso 1 1 calc R . .
N1 N 0.12041(4) 0.22815(15) 0.59384(8) 0.0312(6) Uani 1 1 d . . .
N2 N 0.04900(4) 0.00167(15) 0.47860(8) 0.0294(5) Uani 1 1 d . . .
N3 N 0.04316(4) -0.08681(15) 0.46086(9) 0.0324(6) Uani 1 1 d . . .
N4 N 0.06654(4) 0.15230(15) 0.30915(8) 0.0265(5) Uani 1 1 d . . .
N5 N 0.10791(5) 0.38128(16) 0.24410(9) 0.0360(6) Uani 1 1 d . . .
N6 N 0.13155(5) 0.42015(16) 0.24983(9) 0.0369(6) Uani 1 1 d . . .
N7 N 0.22932(5) 0.00227(17) 0.34176(10) 0.0434(6) Uani 1 1 d . . .
N8 N 0.13204(5) 0.04775(16) 0.21840(9) 0.0382(6) Uani 1 1 d . . .
N9 N 0.10591(5) 0.01494(16) 0.19968(9) 0.0339(6) Uani 1 1 d . . .
O1 O 0.04443(4) 0.29937(12) 0.54308(7) 0.0371(5) Uani 1 1 d . . .
O2 O 0.00049(4) 0.37148(14) 0.52230(8) 0.0478(6) Uani 1 1 d . . .
O3 O 0.01704(3) 0.26853(13) 0.18647(7) 0.0361(5) Uani 1 1 d . . .
O4 O -0.02016(4) 0.31891(15) 0.10915(8) 0.0484(6) Uani 1 1 d . . .
O5 O 0.21381(4) 0.21765(15) 0.25690(8) 0.0486(6) Uani 1 1 d . . .
O6 O 0.21260(5) 0.36026(17) 0.21368(10) 0.0712(7) Uani 1 1 d . . .

loop_
_atom_site_aniso_label
_atom_site_aniso_U_11
_atom_site_aniso_U_22
_atom_site_aniso_U_33
_atom_site_aniso_U_23
_atom_site_aniso_U_13
_atom_site_aniso_U_12
C1 0.0344(17) 0.0329(17) 0.0308(18) -0.0014(14) 0.0098(14) 0.0021(14)
C2 0.0293(16) 0.0250(15) 0.0265(17) -0.0012(12) 0.0115(13) 0.0033(12)
C3 0.0248(15) 0.0367(17) 0.0363(19) 0.0029(14) 0.0128(14) 0.0060(12)
C4 0.0274(15) 0.0302(16) 0.0351(19) -0.0022(14) 0.0082(13) -0.0027(13)
C5 0.0298(16) 0.0235(15) 0.0326(18) -0.0043(12) 0.0103(14) -0.0020(12)
C6 0.0278(16) 0.0243(15) 0.0299(17) -0.0004(13) 0.0127(13) 0.0016(12)
C7 0.0263(15) 0.0276(15) 0.0259(17) 0.0008(13) 0.0115(12) 0.0000(12)
C8 0.0288(15) 0.0214(14) 0.0268(17) -0.0043(12) 0.0080(13) 0.0010(11)
C9 0.0310(15) 0.0342(15) 0.0296(18) -0.0004(13) 0.0127(13) -0.0022(12)
C10 0.0322(16) 0.0378(16) 0.0263(17) -0.0001(13) 0.0101(13) -0.0023(13)
C11 0.0321(15) 0.0326(16) 0.0339(18) 0.0042(14) 0.0101(14) -0.0037(13)
C12 0.0315(15) 0.0283(15) 0.0256(17) 0.0026(12) 0.0090(13) -0.0012(12)
C13 0.0259(15) 0.0384(17) 0.0417(19) 0.0010(15) 0.0071(14) -0.0030(13)
C14 0.0403(19) 0.054(2) 0.076(3) -0.0186(19) 0.0066(18) -0.0089(16)
C15 0.0346(18) 0.064(2) 0.048(2) 0.0085(18) -0.0024(16) -0.0008(15)
C16 0.0290(17) 0.078(2) 0.064(3) 0.0059(19) 0.0166(17) -0.0056(16)
C17 0.0258(15) 0.0267(15) 0.0372(18) 0.0013(13) 0.0144(13) 0.0020(12)
C18 0.0289(16) 0.0292(15) 0.0347(18) 0.0019(13) 0.0123(14) -0.0037(13)
C19 0.0248(15) 0.0335(17) 0.0408(19) 0.0082(14) 0.0121(13) -0.0010(13)
C20 0.0307(16) 0.0328(17) 0.049(2) 0.0114(14) 0.0198(14) 0.0088(13)
C21 0.0350(17) 0.0259(15) 0.044(2) 0.0013(13) 0.0187(14) 0.0025(13)
C22 0.0265(15) 0.0291(16) 0.0417(19) -0.0019(14) 0.0122(13) -0.0008(13)
C23 0.0271(16) 0.0399(18) 0.054(2) 0.0131(16) 0.0106(15) -0.0010(13)
C24 0.056(2) 0.126(4) 0.060(3) 0.010(3) 0.008(2) -0.039(2)
C25 0.026(2) 0.063(3) 0.261(7) 0.034(3) 0.030(3) 0.0034(19)
C26 0.0406(19) 0.072(2) 0.080(3) 0.016(2) 0.0246(19) -0.0116(17)
C27 0.0407(18) 0.0278(16) 0.067(2) -0.0050(16) 0.0254(17) 0.0062(14)
C28 0.061(2) 0.0362(19) 0.108(3) -0.0020(19) 0.047(2) 0.0113(16)
C29 0.097(3) 0.047(2) 0.073(3) -0.021(2) 0.017(2) 0.006(2)
C30 0.062(2) 0.0346(19) 0.121(4) 0.004(2) 0.055(2) 0.0015(16)
C31 0.0317(18) 0.0361(17) 0.0314(19) 0.0037(14) 0.0119(15) -0.0002(13)
C32 0.0271(15) 0.0285(15) 0.0266(18) 0.0038(13) 0.0094(13) 0.0029(12)
C33 0.0327(16) 0.0326(16) 0.0302(18) 0.0058(14) 0.0088(13) 0.0048(13)
C34 0.0418(18) 0.0344(16) 0.040(2) 0.0127(14) 0.0193(16) 0.0029(14)
C35 0.0302(16) 0.0381(17) 0.045(2) 0.0146(15) 0.0186(15) 0.0022(13)
C36 0.0227(15) 0.0306(15) 0.0352(19) 0.0060(14) 0.0097(14) 0.0034(12)
C37 0.0260(15) 0.0293(15) 0.0265(17) 0.0040(13) 0.0111(13) 0.0035(12)
C38 0.0166(13) 0.0347(15) 0.0283(17) 0.0034(13) 0.0061(12) -0.0013(11)
C39 0.0280(15) 0.0321(16) 0.0286(18) 0.0019(13) 0.0114(13) 0.0032(12)
C40 0.0289(15) 0.0356(16) 0.0278(17) 0.0014(13) 0.0137(13) 0.0068(12)
C41 0.0381(16) 0.0292(15) 0.0281(18) 0.0017(13) 0.0162(14) 0.0021(12)
C42 0.0332(15) 0.0346(16) 0.0255(17) 0.0015(13) 0.0152(13) 0.0025(12)
C43 0.0319(16) 0.0370(16) 0.0277(18) 0.0078(14) 0.0151(13) 0.0024(12)
C44 0.0480(19) 0.056(2) 0.049(2) 0.0172(17) 0.0246(17) -0.0054(15)
C45 0.058(2) 0.0487(19) 0.030(2) 0.0066(15) 0.0211(16) 0.0044(15)
C46 0.0531(19) 0.0406(18) 0.041(2) 0.0134(15) 0.0212(16) 0.0121(15)
C47 0.0226(16) 0.0259(15) 0.041(2) 0.0015(14) 0.0105(14) 0.0010(12)
C48 0.0208(15) 0.0366(16) 0.039(2) -0.0020(14) 0.0106(14) -0.0013(12)
C49 0.0284(16) 0.0380(17) 0.0361(19) -0.0042(14) 0.0114(14) 0.0015(13)
C50 0.0260(16) 0.0446(18) 0.041(2) -0.0099(16) 0.0071(14) 0.0009(13)
C51 0.0208(15) 0.0321(16) 0.051(2) -0.0076(15) 0.0108(15) 0.0007(12)
C52 0.0295(16) 0.0293(16) 0.054(2) -0.0005(14) 0.0211(16) -0.0010(13)
C53 0.0348(17) 0.064(2) 0.037(2) 0.0067(17) 0.0122(15) 0.0053(15)
C54 0.074(3) 0.087(3) 0.066(3) 0.021(2) 0.034(2) -0.006(2)
C55 0.096(3) 0.141(4) 0.073(3) 0.022(3) 0.059(3) 0.037(3)
C56 0.056(2) 0.141(4) 0.054(3) 0.037(3) 0.010(2) 0.002(2)
C57 0.0232(15) 0.0442(18) 0.068(2) -0.0060(17) 0.0171(16) -0.0091(13)
C58 0.0400(19) 0.062(2) 0.085(3) -0.020(2) 0.0141(19) -0.0226(17)
C59 0.0264(17) 0.055(2) 0.106(3) -0.003(2) 0.0239(19) -0.0006(15)
C60 0.0313(18) 0.060(2) 0.099(3) -0.003(2) 0.0294(19) -0.0136(16)
C61 0.055(2) 0.048(2) 0.052(2) -0.0033(18) 0.0269(18) -0.0145(18)
C62 0.0414(18) 0.0351(17) 0.044(2) -0.0046(15) 0.0245(16) -0.0062(14)
C63 0.057(2) 0.0339(17) 0.058(2) 0.0069(16) 0.0321(19) -0.0001(16)
C64 0.048(2) 0.0436(19) 0.054(2) 0.0135(16) 0.0230(17) 0.0077(15)
C65 0.0346(17) 0.0459(19) 0.050(2) 0.0048(16) 0.0188(16) 0.0017(14)
C66 0.0359(17) 0.0326(16) 0.044(2) 0.0017(14) 0.0224(15) -0.0007(13)
C67 0.0341(17) 0.0318(16) 0.0370(19) -0.0035(14) 0.0191(14) -0.0007(13)
C68 0.0354(16) 0.0303(16) 0.042(2) -0.0039(14) 0.0216(15) -0.0077(13)
C69 0.0440(18) 0.0327(16) 0.044(2) -0.0029(14) 0.0218(15) 0.0034(13)
C70 0.0459(19) 0.0431(19) 0.041(2) -0.0030(15) 0.0146(16) -0.0008(14)
C71 0.0362(18) 0.0479(19) 0.060(2) -0.0097(17) 0.0201(17) 0.0056(14)
C72 0.0378(17) 0.0422(17) 0.047(2) -0.0104(15) 0.0206(16) 0.0007(14)
C73 0.0324(18) 0.056(2) 0.070(3) 0.0121(19) 0.0088(18) -0.0011(16)
C74 0.062(2) 0.096(3) 0.066(3) 0.031(2) 0.017(2) 0.008(2)
C75 0.049(2) 0.049(2) 0.111(3) 0.018(2) 0.015(2) 0.0117(17)
C76 0.0338(19) 0.078(3) 0.089(3) 0.014(2) 0.0079(19) -0.0017(17)
C77 0.0338(17) 0.0289(15) 0.0376(19) -0.0011(14) 0.0216(15) 0.0034(13)
C78 0.0298(16) 0.0353(17) 0.0354(19) -0.0016(14) 0.0179(14) 0.0019(13)
C79 0.0325(16) 0.0345(16) 0.0398(19) -0.0024(14) 0.0229(15) -0.0006(13)
C80 0.0435(19) 0.0342(17) 0.050(2) 0.0065(15) 0.0280(16) -0.0007(14)
C81 0.0334(17) 0.0406(17) 0.046(2) 0.0059(15) 0.0212(15) 0.0065(14)
C82 0.0273(16) 0.0377(17) 0.046(2) 0.0013(15) 0.0176(15) -0.0001(13)
C83 0.0337(16) 0.0396(17) 0.047(2) -0.0065(15) 0.0220(15) -0.0073(13)
C84 0.048(2) 0.084(3) 0.132(4) -0.030(3) 0.052(2) -0.012(2)
C85 0.058(2) 0.113(3) 0.114(4) 0.053(3) 0.012(2) -0.034(2)
C86 0.058(2) 0.086(3) 0.082(3) -0.029(2) 0.035(2) -0.028(2)
C87 0.0383(19) 0.057(2) 0.062(3) 0.0218(19) 0.0171(18) 0.0073(16)
C88 0.064(3) 0.269(7) 0.203(7) 0.202(6) -0.014(3) -0.021(4)
C89 0.092(3) 0.131(4) 0.115(4) 0.021(3) 0.023(3) 0.071(3)
C90 0.115(4) 0.111(4) 0.058(3) 0.004(3) -0.019(3) 0.030(3)
N1 0.0258(12) 0.0330(13) 0.0291(14) 0.0040(11) 0.0085(11) -0.0022(10)
N2 0.0299(12) 0.0240(12) 0.0325(15) -0.0003(11) 0.0133(11) 0.0011(10)
N3 0.0294(13) 0.0233(13) 0.0425(16) -0.0012(11) 0.0157(11) 0.0006(10)
N4 0.0291(12) 0.0282(12) 0.0230(14) 0.0026(10) 0.0130(10) 0.0031(9)
N5 0.0230(13) 0.0408(14) 0.0387(16) 0.0083(11) 0.0103(12) 0.0015(11)
N6 0.0228(13) 0.0361(13) 0.0472(17) 0.0048(12) 0.0131(12) -0.0014(11)
N7 0.0346(14) 0.0394(15) 0.0496(18) 0.0012(13) 0.0146(13) 0.0059(11)
N8 0.0314(14) 0.0370(14) 0.0494(17) 0.0013(12) 0.0220(12) -0.0035(11)
N9 0.0327(14) 0.0313(13) 0.0439(16) -0.0008(11) 0.0233(12) 0.0014(11)
O1 0.0303(11) 0.0308(10) 0.0396(12) -0.0101(9) 0.0080(9) 0.0031(8)
O2 0.0423(12) 0.0402(12) 0.0496(15) -0.0125(10) 0.0128(11) 0.0112(10)
O3 0.0205(10) 0.0471(12) 0.0329(12) 0.0088(10) 0.0064(9) -0.0046(8)
O4 0.0231(11) 0.0635(14) 0.0386(13) 0.0090(10) -0.0015(10) -0.0070(9)
O5 0.0383(12) 0.0484(13) 0.0560(15) 0.0013(11) 0.0200(11) -0.0123(10)
O6 0.0648(15) 0.0637(15) 0.085(2) 0.0051(14) 0.0355(14) -0.0296(13)

loop_
_atom_type_symbol
_atom_type_description
_atom_type_scat_dispersion_real
_atom_type_scat_dispersion_imag
_atom_type_scat_source
C C 0.0033 0.0016 'International Tables Vol C Tables 4.2.6.8 and 6.1.1.4'
H H 0.0000 0.0000 'International Tables Vol C Tables 4.2.6.8 and 6.1.1.4'
N N 0.0061 0.0033 'International Tables Vol C Tables 4.2.6.8 and 6.1.1.4'
O O 0.0106 0.0060 'International Tables Vol C Tables 4.2.6.8 and 6.1.1.4'

loop_
_geom_angle_atom_site_label_1
_geom_angle_atom_site_label_2
_geom_angle_atom_site_label_3
_geom_angle
_geom_angle_site_symmetry_1
_geom_angle_site_symmetry_3
_geom_angle_publ_flag
O2 C1 O1 121.4(2) . . ?
O2 C1 C2 130.7(2) . . ?
O1 C1 C2 107.9(2) . . ?
C7 C2 C3 122.5(2) . . ?
C7 C2 C1 108.9(2) . . ?
C3 C2 C1 128.6(2) . . ?
C4 C3 C2 117.6(2) . . ?
C4 C3 H3 121.2 . . ?
C2 C3 H3 121.2 . . ?
C3 C4 C5 120.9(2) . . ?
C3 C4 H4 119.6 . . ?
C5 C4 H4 119.6 . . ?
C4 C5 C6 121.0(2) . . ?
C4 C5 H5 119.5 . . ?
C6 C5 H5 119.5 . . ?
C7 C6 C5 118.1(2) . . ?
C7 C6 N2 117.5(2) . . ?
C5 C6 N2 124.3(2) . . ?
C2 C7 C6 119.8(2) . . ?
C2 C7 C8 109.9(2) . . ?
C6 C7 C8 130.3(2) . . ?
O1 C8 C9 107.8(2) . . ?
O1 C8 C7 101.83(18) . . ?
C9 C8 C7 115.4(2) . . ?
O1 C8 C12 107.36(19) . . ?
C9 C8 C12 109.3(2) . . ?
C7 C8 C12 114.4(2) . . ?
C8 C9 C10 112.1(2) . . ?
C8 C9 H9A 109.2 . . ?
C10 C9 H9A 109.2 . . ?
C8 C9 H9B 109.2 . . ?
C10 C9 H9B 109.2 . . ?
H9A C9 H9B 107.9 . . ?
N1 C10 C9 110.3(2) . . ?
N1 C10 H10A 109.6 . . ?
C9 C10 H10A 109.6 . . ?
N1 C10 H10B 109.6 . . ?
C9 C10 H10B 109.6 . . ?
H10A C10 H10B 108.1 . . ?
N1 C11 C12 110.5(2) . . ?
N1 C11 H11A 109.6 . . ?
C12 C11 H11A 109.6 . . ?
N1 C11 H11B 109.6 . . ?
C12 C11 H11B 109.6 . . ?
H11A C11 H11B 108.1 . . ?
C11 C12 C8 112.1(2) . . ?
C11 C12 H12A 109.2 . . ?
C8 C12 H12A 109.2 . . ?
C11 C12 H12B 109.2 . . ?
C8 C12 H12B 109.2 . . ?
H12A C12 H12B 107.9 . . ?
N1 C13 C16 108.5(2) . . ?
N1 C13 C14 113.8(2) . . ?
C16 C13 C14 109.9(3) . . ?
N1 C13 C15 108.2(2) . . ?
C16 C13 C15 107.1(2) . . ?
C14 C13 C15 109.1(3) . . ?
C13 C14 H14A 109.5 . . ?
C13 C14 H14B 109.5 . . ?
H14A C14 H14B 109.5 . . ?
C13 C14 H14C 109.5 . . ?
H14A C14 H14C 109.5 . . ?
H14B C14 H14C 109.5 . . ?
C13 C15 H15A 109.5 . . ?
C13 C15 H15B 109.5 . . ?
H15A C15 H15B 109.5 . . ?
C13 C15 H15C 109.5 . . ?
H15A C15 H15C 109.5 . . ?
H15B C15 H15C 109.5 . . ?
C13 C16 H16A 109.5 . . ?
C13 C16 H16B 109.5 . . ?
H16A C16 H16B 109.5 . . ?
C13 C16 H16C 109.5 . . ?
H16A C16 H16C 109.5 . . ?
H16B C16 H16C 109.5 . . ?
C22 C17 C18 121.2(2) . . ?
C22 C17 N3 115.1(2) . . ?
C18 C17 N3 123.7(2) . . ?
C19 C18 C17 119.5(2) . . ?
C19 C18 H18 120.3 . . ?
C17 C18 H18 120.3 . . ?
C18 C19 C20 118.4(2) . . ?
C18 C19 C23 118.7(2) . . ?
C20 C19 C23 122.9(2) . . ?
C19 C20 C21 123.4(2) . . ?
C19 C20 H20 118.3 . . ?
C21 C20 H20 118.3 . . ?
C22 C21 C20 116.5(2) . . ?
C22 C21 C27 119.9(2) . . ?
C20 C21 C27 123.6(2) . . ?
C17 C22 C21 121.1(2) . . ?
C17 C22 H22 119.5 . . ?
C21 C22 H22 119.5 . . ?
C25 C23 C26 111.1(3) . . ?
C25 C23 C19 112.0(2) . . ?
C26 C23 C19 109.6(2) . . ?
C25 C23 C24 107.7(3) . . ?
C26 C23 C24 107.0(3) . . ?
C19 C23 C24 109.3(3) . . ?
C23 C24 H24A 109.5 . . ?
C23 C24 H24B 109.5 . . ?
H24A C24 H24B 109.5 . . ?
C23 C24 H24C 109.5 . . ?
H24A C24 H24C 109.5 . . ?
H24B C24 H24C 109.5 . . ?
C23 C25 H25A 109.5 . . ?
C23 C25 H25B 109.5 . . ?
H25A C25 H25B 109.5 . . ?
C23 C25 H25C 109.5 . . ?
H25A C25 H25C 109.5 . . ?
H25B C25 H25C 109.5 . . ?
C23 C26 H26A 109.5 . . ?
C23 C26 H26B 109.5 . . ?
H26A C26 H26B 109.5 . . ?
C23 C26 H26C 109.5 . . ?
H26A C26 H26C 109.5 . . ?
H26B C26 H26C 109.5 . . ?
C21 C27 C29 109.3(2) . . ?
C21 C27 C28 113.3(2) . . ?
C29 C27 C28 108.1(3) . . ?
C21 C27 C30 108.8(3) . . ?
C29 C27 C30 109.4(3) . . ?
C28 C27 C30 107.9(3) . . ?
C27 C28 H28A 109.5 . . ?
C27 C28 H28B 109.5 . . ?
H28A C28 H28B 109.5 . . ?
C27 C28 H28C 109.5 . . ?
H28A C28 H28C 109.5 . . ?
H28B C28 H28C 109.5 . . ?
C27 C29 H29A 109.5 . . ?
C27 C29 H29B 109.5 . . ?
H29A C29 H29B 109.5 . . ?
C27 C29 H29C 109.5 . . ?
H29A C29 H29C 109.5 . . ?
H29B C29 H29C 109.5 . . ?
C27 C30 H30A 109.5 . . ?
C27 C30 H30B 109.5 . . ?
H30A C30 H30B 109.5 . . ?
C27 C30 H30C 109.5 . . ?
H30A C30 H30C 109.5 . . ?
H30B C30 H30C 109.5 . . ?
O4 C31 O3 121.8(2) . . ?
O4 C31 C32 129.8(3) . . ?
O3 C31 C32 108.4(2) . . ?
C33 C32 C37 122.6(2) . . ?
C33 C32 C31 129.7(2) . . ?
C37 C32 C31 107.7(2) . . ?
C32 C33 C34 117.7(2) . . ?
C32 C33 H33 121.1 . . ?
C34 C33 H33 121.1 . . ?
C35 C34 C33 120.8(3) . . ?
C35 C34 H34 119.6 . . ?
C33 C34 H34 119.6 . . ?
C36 C35 C34 120.8(3) . . ?
C36 C35 H35 119.6 . . ?
C34 C35 H35 119.6 . . ?
C35 C36 C37 118.9(2) . . ?
C35 C36 N5 125.3(2) . . ?
C37 C36 N5 115.8(2) . . ?
C32 C37 C36 119.0(2) . . ?
C32 C37 C38 110.0(2) . . ?
C36 C37 C38 131.0(2) . . ?
O3 C38 C37 102.57(19) . . ?
O3 C38 C39 107.4(2) . . ?
C37 C38 C39 116.0(2) . . ?
O3 C38 C42 106.83(19) . . ?
C37 C38 C42 112.8(2) . . ?
C39 C38 C42 110.3(2) . . ?
C38 C39 C40 112.4(2) . . ?
C38 C39 H39A 109.1 . . ?
C40 C39 H39A 109.1 . . ?
C38 C39 H39B 109.1 . . ?
C40 C39 H39B 109.1 . . ?
H39A C39 H39B 107.8 . . ?
N4 C40 C39 110.4(2) . . ?
N4 C40 H40A 109.6 . . ?
C39 C40 H40A 109.6 . . ?
N4 C40 H40B 109.6 . . ?
C39 C40 H40B 109.6 . . ?
H40A C40 H40B 108.1 . . ?
N4 C41 C42 110.2(2) . . ?
N4 C41 H41A 109.6 . . ?
C42 C41 H41A 109.6 . . ?
N4 C41 H41B 109.6 . . ?
C42 C41 H41B 109.6 . . ?
H41A C41 H41B 108.1 . . ?
C41 C42 C38 112.0(2) . . ?
C41 C42 H42A 109.2 . . ?
C38 C42 H42A 109.2 . . ?
C41 C42 H42B 109.2 . . ?
C38 C42 H42B 109.2 . . ?
H42A C42 H42B 107.9 . . ?
N4 C43 C45 108.3(2) . . ?
N4 C43 C46 109.2(2) . . ?
C45 C43 C46 108.0(2) . . ?
N4 C43 C44 113.1(2) . . ?
C45 C43 C44 108.6(2) . . ?
C46 C43 C44 109.4(2) . . ?
C43 C44 H44A 109.5 . . ?
C43 C44 H44B 109.5 . . ?
H44A C44 H44B 109.5 . . ?
C43 C44 H44C 109.5 . . ?
H44A C44 H44C 109.5 . . ?
H44B C44 H44C 109.5 . . ?
C43 C45 H45A 109.5 . . ?
C43 C45 H45B 109.5 . . ?
H45A C45 H45B 109.5 . . ?
C43 C45 H45C 109.5 . . ?
H45A C45 H45C 109.5 . . ?
H45B C45 H45C 109.5 . . ?
C43 C46 H46A 109.5 . . ?
C43 C46 H46B 109.5 . . ?
H46A C46 H46B 109.5 . . ?
C43 C46 H46C 109.5 . . ?
H46A C46 H46C 109.5 . . ?
H46B C46 H46C 109.5 . . ?
C48 C47 C52 121.4(3) . . ?
C48 C47 N6 124.5(2) . . ?
C52 C47 N6 114.1(3) . . ?
C47 C48 C49 120.6(2) . . ?
C47 C48 H48 119.7 . . ?
C49 C48 H48 119.7 . . ?
C48 C49 C50 116.9(3) . . ?
C48 C49 C53 119.4(2) . . ?
C50 C49 C53 123.6(3) . . ?
C51 C50 C49 123.9(3) . . ?
C51 C50 H50 118.1 . . ?
C49 C50 H50 118.1 . . ?
C50 C51 C52 117.7(3) . . ?
C50 C51 C57 120.2(3) . . ?
C52 C51 C57 122.1(3) . . ?
C51 C52 C47 119.5(3) . . ?
C51 C52 H52 120.2 . . ?
C47 C52 H52 120.2 . . ?
C55 C53 C56 110.2(3) . . ?
C55 C53 C49 109.5(3) . . ?
C56 C53 C49 113.3(3) . . ?
C55 C53 C54 107.4(3) . . ?
C56 C53 C54 106.7(3) . . ?
C49 C53 C54 109.4(3) . . ?
C53 C54 H54A 109.5 . . ?
C53 C54 H54B 109.5 . . ?
H54A C54 H54B 109.5 . . ?
C53 C54 H54C 109.5 . . ?
H54A C54 H54C 109.5 . . ?
H54B C54 H54C 109.5 . . ?
C53 C55 H55A 109.5 . . ?
C53 C55 H55B 109.5 . . ?
H55A C55 H55B 109.5 . . ?
C53 C55 H55C 109.5 . . ?
H55A C55 H55C 109.5 . . ?
H55B C55 H55C 109.5 . . ?
C53 C56 H56A 109.5 . . ?
C53 C56 H56B 109.5 . . ?
H56A C56 H56B 109.5 . . ?
C53 C56 H56C 109.5 . . ?
H56A C56 H56C 109.5 . . ?
H56B C56 H56C 109.5 . . ?
C60 C57 C51 112.6(3) . . ?
C60 C57 C58 108.2(3) . . ?
C51 C57 C58 109.0(3) . . ?
C60 C57 C59 108.0(3) . . ?
C51 C57 C59 109.2(2) . . ?
C58 C57 C59 109.7(3) . . ?
C57 C58 H58A 109.5 . . ?
C57 C58 H58B 109.5 . . ?
H58A C58 H58B 109.5 . . ?
C57 C58 H58C 109.5 . . ?
H58A C58 H58C 109.5 . . ?
H58B C58 H58C 109.5 . . ?
C57 C59 H59A 109.5 . . ?
C57 C59 H59B 109.5 . . ?
H59A C59 H59B 109.5 . . ?
C57 C59 H59C 109.5 . . ?
H59A C59 H59C 109.5 . . ?
H59B C59 H59C 109.5 . . ?
C57 C60 H60A 109.5 . . ?
C57 C60 H60B 109.5 . . ?
H60A C60 H60B 109.5 . . ?
C57 C60 H60C 109.5 . . ?
H60A C60 H60C 109.5 . . ?
H60B C60 H60C 109.5 . . ?
O6 C61 O5 122.0(3) . . ?
O6 C61 C62 129.8(3) . . ?
O5 C61 C62 108.2(3) . . ?
C63 C62 C67 123.1(3) . . ?
C63 C62 C61 128.6(3) . . ?
C67 C62 C61 108.2(3) . . ?
C62 C63 C64 117.5(3) . . ?
C62 C63 H63 121.2 . . ?
C64 C63 H63 121.2 . . ?
C63 C64 C65 120.8(3) . . ?
C63 C64 H64 119.6 . . ?
C65 C64 H64 119.6 . . ?
C64 C65 C66 121.2(3) . . ?
C64 C65 H65 119.4 . . ?
C66 C65 H65 119.4 . . ?
C67 C66 C65 118.0(3) . . ?
C67 C66 N8 116.6(2) . . ?
C65 C66 N8 125.5(2) . . ?
C62 C67 C66 119.3(3) . . ?
C62 C67 C68 109.8(2) . . ?
C66 C67 C68 130.9(2) . . ?
O5 C68 C67 102.2(2) . . ?
O5 C68 C69 107.2(2) . . ?
C67 C68 C69 114.0(2) . . ?
O5 C68 C72 107.8(2) . . ?
C67 C68 C72 114.6(2) . . ?
C69 C68 C72 110.3(2) . . ?
C68 C69 C70 112.3(2) . . ?
C68 C69 H69A 109.1 . . ?
C70 C69 H69A 109.1 . . ?
C68 C69 H69B 109.1 . . ?
C70 C69 H69B 109.1 . . ?
H69A C69 H69B 107.9 . . ?
N7 C70 C69 109.8(2) . . ?
N7 C70 H70A 109.7 . . ?
C69 C70 H70A 109.7 . . ?
N7 C70 H70B 109.7 . . ?
C69 C70 H70B 109.7 . . ?
H70A C70 H70B 108.2 . . ?
N7 C71 C72 109.9(2) . . ?
N7 C71 H71A 109.7 . . ?
C72 C71 H71A 109.7 . . ?
N7 C71 H71B 109.7 . . ?
C72 C71 H71B 109.7 . . ?
H71A C71 H71B 108.2 . . ?
C68 C72 C71 112.1(2) . . ?
C68 C72 H72A 109.2 . . ?
C71 C72 H72A 109.2 . . ?
C68 C72 H72B 109.2 . . ?
C71 C72 H72B 109.2 . . ?
H72A C72 H72B 107.9 . . ?
N7 C73 C75 108.3(3) . . ?
N7 C73 C74 109.0(3) . . ?
C75 C73 C74 107.9(3) . . ?
N7 C73 C76 112.7(3) . . ?
C75 C73 C76 109.6(3) . . ?
C74 C73 C76 109.2(3) . . ?
C73 C74 H74A 109.5 . . ?
C73 C74 H74B 109.5 . . ?
H74A C74 H74B 109.5 . . ?
C73 C74 H74C 109.5 . . ?
H74A C74 H74C 109.5 . . ?
H74B C74 H74C 109.5 . . ?
C73 C75 H75A 109.5 . . ?
C73 C75 H75B 109.5 . . ?
H75A C75 H75B 109.5 . . ?
C73 C75 H75C 109.5 . . ?
H75A C75 H75C 109.5 . . ?
H75B C75 H75C 109.5 . . ?
C73 C76 H76A 109.5 . . ?
C73 C76 H76B 109.5 . . ?
H76A C76 H76B 109.5 . . ?
C73 C76 H76C 109.5 . . ?
H76A C76 H76C 109.5 . . ?
H76B C76 H76C 109.5 . . ?
C82 C77 C78 120.2(3) . . ?
C82 C77 N9 124.2(2) . . ?
C78 C77 N9 115.6(2) . . ?
C79 C78 C77 120.9(3) . . ?
C79 C78 H78 119.6 . . ?
C77 C78 H78 119.6 . . ?
C78 C79 C80 117.2(2) . . ?
C78 C79 C83 121.1(2) . . ?
C80 C79 C83 121.8(2) . . ?
C79 C80 C81 123.3(3) . . ?
C79 C80 H80 118.4 . . ?
C81 C80 H80 118.4 . . ?
C82 C81 C80 117.8(3) . . ?
C82 C81 C87 120.7(3) . . ?
C80 C81 C87 121.5(3) . . ?
C81 C82 C77 120.6(3) . . ?
C81 C82 H82 119.7 . . ?
C77 C82 H82 119.7 . . ?
C85 C83 C84 111.0(3) . . ?
C85 C83 C86 107.7(3) . . ?
C84 C83 C86 105.9(3) . . ?
C85 C83 C79 113.7(3) . . ?
C84 C83 C79 109.4(2) . . ?
C86 C83 C79 108.8(2) . . ?
C83 C84 H84A 109.5 . . ?
C83 C84 H84B 109.5 . . ?
H84A C84 H84B 109.5 . . ?
C83 C84 H84C 109.5 . . ?
H84A C84 H84C 109.5 . . ?
H84B C84 H84C 109.5 . . ?
C83 C85 H85A 109.5 . . ?
C83 C85 H85B 109.5 . . ?
H85A C85 H85B 109.5 . . ?
C83 C85 H85C 109.5 . . ?
H85A C85 H85C 109.5 . . ?
H85B C85 H85C 109.5 . . ?
C83 C86 H86A 109.5 . . ?
C83 C86 H86B 109.5 . . ?
H86A C86 H86B 109.5 . . ?
C83 C86 H86C 109.5 . . ?
H86A C86 H86C 109.5 . . ?
H86B C86 H86C 109.5 . . ?
C88 C87 C90 112.2(4) . . ?
C88 C87 C81 113.4(3) . . ?
C90 C87 C81 110.0(3) . . ?
C88 C87 C89 108.0(4) . . ?
C90 C87 C89 105.3(3) . . ?
C81 C87 C89 107.5(3) . . ?
C87 C88 H88A 109.5 . . ?
C87 C88 H88B 109.5 . . ?
H88A C88 H88B 109.5 . . ?
C87 C88 H88C 109.5 . . ?
H88A C88 H88C 109.5 . . ?
H88B C88 H88C 109.5 . . ?
C87 C89 H89A 109.5 . . ?
C87 C89 H89B 109.5 . . ?
H89A C89 H89B 109.5 . . ?
C87 C89 H89C 109.5 . . ?
H89A C89 H89C 109.5 . . ?
H89B C89 H89C 109.5 . . ?
C87 C90 H90A 109.5 . . ?
C87 C90 H90B 109.5 . . ?
H90A C90 H90B 109.5 . . ?
C87 C90 H90C 109.5 . . ?
H90A C90 H90C 109.5 . . ?
H90B C90 H90C 109.5 . . ?
C10 N1 C11 108.4(2) . . ?
C10 N1 C13 114.3(2) . . ?
C11 N1 C13 113.8(2) . . ?
N3 N2 C6 113.6(2) . . ?
N2 N3 C17 113.4(2) . . ?
C41 N4 C40 108.04(19) . . ?
C41 N4 C43 113.85(19) . . ?
C40 N4 C43 114.0(2) . . ?
N6 N5 C36 114.2(2) . . ?
N5 N6 C47 112.4(2) . . ?
C70 N7 C71 107.9(2) . . ?
C70 N7 C73 115.4(2) . . ?
C71 N7 C73 113.5(2) . . ?
N9 N8 C66 114.5(2) . . ?
N8 N9 C77 113.4(2) . . ?
C1 O1 C8 111.55(19) . . ?
C31 O3 C38 111.35(19) . . ?
C61 O5 C68 111.6(2) . . ?

loop_
_geom_bond_atom_site_label_1
_geom_bond_atom_site_label_2
_geom_bond_distance
_geom_bond_site_symmetry_2
_geom_bond_publ_flag
C1 O2 1.205(3) . ?
C1 O1 1.371(3) . ?
C1 C2 1.465(4) . ?
C2 C7 1.372(3) . ?
C2 C3 1.387(3) . ?
C3 C4 1.377(4) . ?
C3 H3 0.9500 . ?
C4 C5 1.383(3) . ?
C4 H4 0.9500 . ?
C5 C6 1.396(3) . ?
C5 H5 0.9500 . ?
C6 C7 1.390(3) . ?
C6 N2 1.429(3) . ?
C7 C8 1.516(3) . ?
C8 O1 1.484(3) . ?
C8 C9 1.515(3) . ?
C8 C12 1.522(4) . ?
C9 C10 1.528(3) . ?
C9 H9A 0.9900 . ?
C9 H9B 0.9900 . ?
C10 N1 1.458(3) . ?
C10 H10A 0.9900 . ?
C10 H10B 0.9900 . ?
C11 N1 1.464(3) . ?
C11 C12 1.517(3) . ?
C11 H11A 0.9900 . ?
C11 H11B 0.9900 . ?
C12 H12A 0.9900 . ?
C12 H12B 0.9900 . ?
C13 N1 1.496(3) . ?
C13 C16 1.522(4) . ?
C13 C14 1.526(4) . ?
C13 C15 1.529(4) . ?
C14 H14A 0.9800 . ?
C14 H14B 0.9800 . ?
C14 H14C 0.9800 . ?
C15 H15A 0.9800 . ?
C15 H15B 0.9800 . ?
C15 H15C 0.9800 . ?
C16 H16A 0.9800 . ?
C16 H16B 0.9800 . ?
C16 H16C 0.9800 . ?
C17 C22 1.377(3) . ?
C17 C18 1.394(3) . ?
C17 N3 1.432(3) . ?
C18 C19 1.381(4) . ?
C18 H18 0.9500 . ?
C19 C20 1.392(4) . ?
C19 C23 1.537(4) . ?
C20 C21 1.399(4) . ?
C20 H20 0.9500 . ?
C21 C22 1.393(3) . ?
C21 C27 1.525(4) . ?
C22 H22 0.9500 . ?
C23 C25 1.496(4) . ?
C23 C26 1.510(4) . ?
C23 C24 1.543(5) . ?
C24 H24A 0.9800 . ?
C24 H24B 0.9800 . ?
C24 H24C 0.9800 . ?
C25 H25A 0.9800 . ?
C25 H25B 0.9800 . ?
C25 H25C 0.9800 . ?
C26 H26A 0.9800 . ?
C26 H26B 0.9800 . ?
C26 H26C 0.9800 . ?
C27 C29 1.525(4) . ?
C27 C28 1.528(4) . ?
C27 C30 1.537(4) . ?
C28 H28A 0.9800 . ?
C28 H28B 0.9800 . ?
C28 H28C 0.9800 . ?
C29 H29A 0.9800 . ?
C29 H29B 0.9800 . ?
C29 H29C 0.9800 . ?
C30 H30A 0.9800 . ?
C30 H30B 0.9800 . ?
C30 H30C 0.9800 . ?
C31 O4 1.205(3) . ?
C31 O3 1.360(3) . ?
C31 C32 1.476(4) . ?
C32 C33 1.377(4) . ?
C32 C37 1.389(3) . ?
C33 C34 1.388(4) . ?
C33 H33 0.9500 . ?
C34 C35 1.387(4) . ?
C34 H34 0.9500 . ?
C35 C36 1.386(4) . ?
C35 H35 0.9500 . ?
C36 C37 1.397(3) . ?
C36 N5 1.433(3) . ?
C37 C38 1.499(4) . ?
C38 O3 1.484(3) . ?
C38 C39 1.513(4) . ?
C38 C42 1.525(3) . ?
C39 C40 1.519(3) . ?
C39 H39A 0.9900 . ?
C39 H39B 0.9900 . ?
C40 N4 1.469(3) . ?
C40 H40A 0.9900 . ?
C40 H40B 0.9900 . ?
C41 N4 1.465(3) . ?
C41 C42 1.517(3) . ?
C41 H41A 0.9900 . ?
C41 H41B 0.9900 . ?
C42 H42A 0.9900 . ?
C42 H42B 0.9900 . ?
C43 N4 1.494(3) . ?
C43 C45 1.524(4) . ?
C43 C46 1.526(4) . ?
C43 C44 1.537(4) . ?
C44 H44A 0.9800 . ?
C44 H44B 0.9800 . ?
C44 H44C 0.9800 . ?
C45 H45A 0.9800 . ?
C45 H45B 0.9800 . ?
C45 H45C 0.9800 . ?
C46 H46A 0.9800 . ?
C46 H46B 0.9800 . ?
C46 H46C 0.9800 . ?
C47 C48 1.375(4) . ?
C47 C52 1.405(4) . ?
C47 N6 1.439(3) . ?
C48 C49 1.393(4) . ?
C48 H48 0.9500 . ?
C49 C50 1.403(4) . ?
C49 C53 1.526(4) . ?
C50 C51 1.385(4) . ?
C50 H50 0.9500 . ?
C51 C52 1.392(4) . ?
C51 C57 1.530(4) . ?
C52 H52 0.9500 . ?
C53 C55 1.516(4) . ?
C53 C56 1.517(4) . ?
C53 C54 1.546(4) . ?
C54 H54A 0.9800 . ?
C54 H54B 0.9800 . ?
C54 H54C 0.9800 . ?
C55 H55A 0.9800 . ?
C55 H55B 0.9800 . ?
C55 H55C 0.9800 . ?
C56 H56A 0.9800 . ?
C56 H56B 0.9800 . ?
C56 H56C 0.9800 . ?
C57 C60 1.524(5) . ?
C57 C58 1.535(4) . ?
C57 C59 1.537(4) . ?
C58 H58A 0.9800 . ?
C58 H58B 0.9800 . ?
C58 H58C 0.9800 . ?
C59 H59A 0.9800 . ?
C59 H59B 0.9800 . ?
C59 H59C 0.9800 . ?
C60 H60A 0.9800 . ?
C60 H60B 0.9800 . ?
C60 H60C 0.9800 . ?
C61 O6 1.208(3) . ?
C61 O5 1.362(4) . ?
C61 C62 1.474(4) . ?
C62 C63 1.376(4) . ?
C62 C67 1.380(4) . ?
C63 C64 1.378(4) . ?
C63 H63 0.9500 . ?
C64 C65 1.384(4) . ?
C64 H64 0.9500 . ?
C65 C66 1.395(4) . ?
C65 H65 0.9500 . ?
C66 C67 1.392(4) . ?
C66 N8 1.433(3) . ?
C67 C68 1.512(4) . ?
C68 O5 1.483(3) . ?
C68 C69 1.512(4) . ?
C68 C72 1.514(4) . ?
C69 C70 1.519(4) . ?
C69 H69A 0.9900 . ?
C69 H69B 0.9900 . ?
C70 N7 1.458(3) . ?
C70 H70A 0.9900 . ?
C70 H70B 0.9900 . ?
C71 N7 1.462(4) . ?
C71 C72 1.526(4) . ?
C71 H71A 0.9900 . ?
C71 H71B 0.9900 . ?
C72 H72A 0.9900 . ?
C72 H72B 0.9900 . ?
C73 N7 1.497(4) . ?
C73 C75 1.523(4) . ?
C73 C74 1.529(5) . ?
C73 C76 1.538(4) . ?
C74 H74A 0.9800 . ?
C74 H74B 0.9800 . ?
C74 H74C 0.9800 . ?
C75 H75A 0.9800 . ?
C75 H75B 0.9800 . ?
C75 H75C 0.9800 . ?
C76 H76A 0.9800 . ?
C76 H76B 0.9800 . ?
C76 H76C 0.9800 . ?
C77 C82 1.391(4) . ?
C77 C78 1.391(3) . ?
C77 N9 1.435(3) . ?
C78 C79 1.388(4) . ?
C78 H78 0.9500 . ?
C79 C80 1.391(4) . ?
C79 C83 1.535(4) . ?
C80 C81 1.399(4) . ?
C80 H80 0.9500 . ?
C81 C82 1.377(4) . ?
C81 C87 1.530(4) . ?
C82 H82 0.9500 . ?
C83 C85 1.499(4) . ?
C83 C84 1.522(4) . ?
C83 C86 1.529(4) . ?
C84 H84A 0.9800 . ?
C84 H84B 0.9800 . ?
C84 H84C 0.9800 . ?
C85 H85A 0.9800 . ?
C85 H85B 0.9800 . ?
C85 H85C 0.9800 . ?
C86 H86A 0.9800 . ?
C86 H86B 0.9800 . ?
C86 H86C 0.9800 . ?
C87 C88 1.468(5) . ?
C87 C90 1.503(5) . ?
C87 C89 1.533(5) . ?
C88 H88A 0.9800 . ?
C88 H88B 0.9800 . ?
C88 H88C 0.9800 . ?
C89 H89A 0.9800 . ?
C89 H89B 0.9800 . ?
C89 H89C 0.9800 . ?
C90 H90A 0.9800 . ?
C90 H90B 0.9800 . ?
C90 H90C 0.9800 . ?
N2 N3 1.256(3) . ?
N5 N6 1.253(3) . ?
N8 N9 1.259(3) . ?

loop_
_geom_torsion_atom_site_label_1
_geom_torsion_atom_site_label_2
_geom_torsion_atom_site_label_3
_geom_torsion_atom_site_label_4
_geom_torsion
_geom_torsion_site_symmetry_1
_geom_torsion_site_symmetry_2
_geom_torsion_site_symmetry_3
_geom_torsion_site_symmetry_4
_geom_torsion_publ_flag
O2 C1 C2 C7 -178.1(3) . . . . ?
O1 C1 C2 C7 1.1(3) . . . . ?
O2 C1 C2 C3 1.7(5) . . . . ?
O1 C1 C2 C3 -179.1(3) . . . . ?
C7 C2 C3 C4 -0.1(4) . . . . ?
C1 C2 C3 C4 -179.9(3) . . . . ?
C2 C3 C4 C5 1.1(4) . . . . ?
C3 C4 C5 C6 -0.8(4) . . . . ?
C4 C5 C6 C7 -0.5(4) . . . . ?
C4 C5 C6 N2 178.4(2) . . . . ?
C3 C2 C7 C6 -1.2(4) . . . . ?
C1 C2 C7 C6 178.6(2) . . . . ?
C3 C2 C7 C8 179.6(2) . . . . ?
C1 C2 C7 C8 -0.6(3) . . . . ?
C5 C6 C7 C2 1.5(4) . . . . ?
N2 C6 C7 C2 -177.5(2) . . . . ?
C5 C6 C7 C8 -179.5(3) . . . . ?
N2 C6 C7 C8 1.6(4) . . . . ?
C2 C7 C8 O1 0.0(3) . . . . ?
C6 C7 C8 O1 -179.1(3) . . . . ?
C2 C7 C8 C9 116.5(3) . . . . ?
C6 C7 C8 C9 -62.7(4) . . . . ?
C2 C7 C8 C12 -115.5(2) . . . . ?
C6 C7 C8 C12 65.4(3) . . . . ?
O1 C8 C9 C10 -66.0(3) . . . . ?
C7 C8 C9 C10 -179.0(2) . . . . ?
C12 C8 C9 C10 50.4(3) . . . . ?
C8 C9 C10 N1 -58.1(3) . . . . ?
N1 C11 C12 C8 57.9(3) . . . . ?
O1 C8 C12 C11 66.3(3) . . . . ?
C9 C8 C12 C11 -50.4(3) . . . . ?
C7 C8 C12 C11 178.5(2) . . . . ?
C22 C17 C18 C19 0.9(4) . . . . ?
N3 C17 C18 C19 -179.2(3) . . . . ?
C17 C18 C19 C20 -1.1(4) . . . . ?
C17 C18 C19 C23 178.7(3) . . . . ?
C18 C19 C20 C21 0.8(4) . . . . ?
C23 C19 C20 C21 -179.0(3) . . . . ?
C19 C20 C21 C22 -0.3(4) . . . . ?
C19 C20 C21 C27 -179.2(3) . . . . ?
C18 C17 C22 C21 -0.4(4) . . . . ?
N3 C17 C22 C21 179.7(3) . . . . ?
C20 C21 C22 C17 0.0(4) . . . . ?
C27 C21 C22 C17 179.1(3) . . . . ?
C18 C19 C23 C25 172.0(3) . . . . ?
C20 C19 C23 C25 -8.2(5) . . . . ?
C18 C19 C23 C26 -64.2(4) . . . . ?
C20 C19 C23 C26 115.6(3) . . . . ?
C18 C19 C23 C24 52.7(4) . . . . ?
C20 C19 C23 C24 -127.4(3) . . . . ?
C22 C21 C27 C29 61.1(4) . . . . ?
C20 C21 C27 C29 -120.0(3) . . . . ?
C22 C21 C27 C28 -178.4(3) . . . . ?
C20 C21 C27 C28 0.6(4) . . . . ?
C22 C21 C27 C30 -58.4(4) . . . . ?
C20 C21 C27 C30 120.6(3) . . . . ?
O4 C31 C32 C33 -1.0(5) . . . . ?
O3 C31 C32 C33 178.9(3) . . . . ?
O4 C31 C32 C37 179.5(3) . . . . ?
O3 C31 C32 C37 -0.5(3) . . . . ?
C37 C32 C33 C34 0.5(4) . . . . ?
C31 C32 C33 C34 -178.9(3) . . . . ?
C32 C33 C34 C35 -0.6(4) . . . . ?
C33 C34 C35 C36 -0.1(4) . . . . ?
C34 C35 C36 C37 0.8(4) . . . . ?
C34 C35 C36 N5 -178.9(3) . . . . ?
C33 C32 C37 C36 0.3(4) . . . . ?
C31 C32 C37 C36 179.8(2) . . . . ?
C33 C32 C37 C38 -178.5(2) . . . . ?
C31 C32 C37 C38 1.0(3) . . . . ?
C35 C36 C37 C32 -0.9(4) . . . . ?
N5 C36 C37 C32 178.9(2) . . . . ?
C35 C36 C37 C38 177.6(3) . . . . ?
N5 C36 C37 C38 -2.7(4) . . . . ?
C32 C37 C38 O3 -1.1(3) . . . . ?
C36 C37 C38 O3 -179.6(3) . . . . ?
C32 C37 C38 C39 -117.8(2) . . . . ?
C36 C37 C38 C39 63.7(4) . . . . ?
C32 C37 C38 C42 113.5(2) . . . . ?
C36 C37 C38 C42 -65.0(4) . . . . ?
O3 C38 C39 C40 67.7(2) . . . . ?
C37 C38 C39 C40 -178.2(2) . . . . ?
C42 C38 C39 C40 -48.3(3) . . . . ?
C38 C39 C40 N4 56.8(3) . . . . ?
N4 C41 C42 C38 -57.8(3) . . . . ?
O3 C38 C42 C41 -67.6(3) . . . . ?
C37 C38 C42 C41 -179.6(2) . . . . ?
C39 C38 C42 C41 48.8(3) . . . . ?
C52 C47 C48 C49 0.3(4) . . . . ?
N6 C47 C48 C49 -178.2(2) . . . . ?
C47 C48 C49 C50 0.1(4) . . . . ?
C47 C48 C49 C53 -179.8(3) . . . . ?
C48 C49 C50 C51 0.2(4) . . . . ?
C53 C49 C50 C51 -179.9(3) . . . . ?
C49 C50 C51 C52 -0.9(4) . . . . ?
C49 C50 C51 C57 178.1(3) . . . . ?
C50 C51 C52 C47 1.2(4) . . . . ?
C57 C51 C52 C47 -177.8(2) . . . . ?
C48 C47 C52 C51 -1.0(4) . . . . ?
N6 C47 C52 C51 177.7(2) . . . . ?
C48 C49 C53 C55 -62.1(4) . . . . ?
C50 C49 C53 C55 118.0(3) . . . . ?
C48 C49 C53 C56 174.3(3) . . . . ?
C50 C49 C53 C56 -5.5(4) . . . . ?
C48 C49 C53 C54 55.4(3) . . . . ?
C50 C49 C53 C54 -124.5(3) . . . . ?
C50 C51 C57 C60 -172.9(3) . . . . ?
C52 C51 C57 C60 6.1(4) . . . . ?
C50 C51 C57 C58 -52.8(4) . . . . ?
C52 C51 C57 C58 126.2(3) . . . . ?
C50 C51 C57 C59 67.1(4) . . . . ?
C52 C51 C57 C59 -113.9(3) . . . . ?
O6 C61 C62 C63 3.0(6) . . . . ?
O5 C61 C62 C63 -177.1(3) . . . . ?
O6 C61 C62 C67 -179.1(3) . . . . ?
O5 C61 C62 C67 0.7(3) . . . . ?
C67 C62 C63 C64 0.5(5) . . . . ?
C61 C62 C63 C64 178.1(3) . . . . ?
C62 C63 C64 C65 0.8(5) . . . . ?
C63 C64 C65 C66 -0.6(5) . . . . ?
C64 C65 C66 C67 -0.8(4) . . . . ?
C64 C65 C66 N8 179.7(3) . . . . ?
C63 C62 C67 C66 -2.0(4) . . . . ?
C61 C62 C67 C66 -180.0(3) . . . . ?
C63 C62 C67 C68 177.9(3) . . . . ?
C61 C62 C67 C68 -0.1(3) . . . . ?
C65 C66 C67 C62 2.1(4) . . . . ?
N8 C66 C67 C62 -178.4(2) . . . . ?
C65 C66 C67 C68 -177.8(3) . . . . ?
N8 C66 C67 C68 1.8(4) . . . . ?
C62 C67 C68 O5 -0.5(3) . . . . ?
C66 C67 C68 O5 179.4(3) . . . . ?
C62 C67 C68 C69 114.8(3) . . . . ?
C66 C67 C68 C69 -65.3(4) . . . . ?
C62 C67 C68 C72 -116.7(3) . . . . ?
C66 C67 C68 C72 63.2(4) . . . . ?
O5 C68 C69 C70 -68.4(3) . . . . ?
C67 C68 C69 C70 179.2(2) . . . . ?
C72 C68 C69 C70 48.7(3) . . . . ?
C68 C69 C70 N7 -57.9(3) . . . . ?
O5 C68 C72 C71 68.4(3) . . . . ?
C67 C68 C72 C71 -178.6(3) . . . . ?
C69 C68 C72 C71 -48.3(3) . . . . ?
N7 C71 C72 C68 57.3(3) . . . . ?
C82 C77 C78 C79 -1.9(4) . . . . ?
N9 C77 C78 C79 177.8(2) . . . . ?
C77 C78 C79 C80 1.7(4) . . . . ?
C77 C78 C79 C83 -178.4(2) . . . . ?
C78 C79 C80 C81 -0.2(4) . . . . ?
C83 C79 C80 C81 179.9(3) . . . . ?
C79 C80 C81 C82 -1.2(4) . . . . ?
C79 C80 C81 C87 -179.8(3) . . . . ?
C80 C81 C82 C77 1.0(4) . . . . ?
C87 C81 C82 C77 179.7(3) . . . . ?
C78 C77 C82 C81 0.4(4) . . . . ?
N9 C77 C82 C81 -179.2(3) . . . . ?
C78 C79 C83 C85 179.6(3) . . . . ?
C80 C79 C83 C85 -0.6(4) . . . . ?
C78 C79 C83 C84 -55.7(4) . . . . ?
C80 C79 C83 C84 124.1(3) . . . . ?
C78 C79 C83 C86 59.6(3) . . . . ?
C80 C79 C83 C86 -120.6(3) . . . . ?
C82 C81 C87 C88 172.2(5) . . . . ?
C80 C81 C87 C88 -9.2(6) . . . . ?
C82 C81 C87 C90 45.7(4) . . . . ?
C80 C81 C87 C90 -135.7(4) . . . . ?
C82 C81 C87 C89 -68.5(4) . . . . ?
C80 C81 C87 C89 110.1(4) . . . . ?
C9 C10 N1 C11 63.1(3) . . . . ?
C9 C10 N1 C13 -168.8(2) . . . . ?
C12 C11 N1 C10 -63.2(3) . . . . ?
C12 C11 N1 C13 168.3(2) . . . . ?
C16 C13 N1 C10 174.5(2) . . . . ?
C14 C13 N1 C10 -62.8(3) . . . . ?
C15 C13 N1 C10 58.7(3) . . . . ?
C16 C13 N1 C11 -60.2(3) . . . . ?
C14 C13 N1 C11 62.5(3) . . . . ?
C15 C13 N1 C11 -176.0(2) . . . . ?
C7 C6 N2 N3 169.2(2) . . . . ?
C5 C6 N2 N3 -9.6(4) . . . . ?
C6 N2 N3 C17 -179.7(2) . . . . ?
C22 C17 N3 N2 175.6(2) . . . . ?
C18 C17 N3 N2 -4.3(4) . . . . ?
C42 C41 N4 C40 64.3(2) . . . . ?
C42 C41 N4 C43 -167.9(2) . . . . ?
C39 C40 N4 C41 -63.7(3) . . . . ?
C39 C40 N4 C43 168.6(2) . . . . ?
C45 C43 N4 C41 173.4(2) . . . . ?
C46 C43 N4 C41 56.0(3) . . . . ?
C44 C43 N4 C41 -66.1(3) . . . . ?
C45 C43 N4 C40 -62.0(3) . . . . ?
C46 C43 N4 C40 -179.4(2) . . . . ?
C44 C43 N4 C40 58.5(3) . . . . ?
C35 C36 N5 N6 -2.9(4) . . . . ?
C37 C36 N5 N6 177.3(2) . . . . ?
C36 N5 N6 C47 177.6(2) . . . . ?
C48 C47 N6 N5 -3.2(4) . . . . ?
C52 C47 N6 N5 178.2(2) . . . . ?
C69 C70 N7 C71 65.1(3) . . . . ?
C69 C70 N7 C73 -166.8(3) . . . . ?
C72 C71 N7 C70 -64.9(3) . . . . ?
C72 C71 N7 C73 166.0(2) . . . . ?
C75 C73 N7 C70 170.3(3) . . . . ?
C74 C73 N7 C70 53.2(3) . . . . ?
C76 C73 N7 C70 -68.3(4) . . . . ?
C75 C73 N7 C71 -64.5(3) . . . . ?
C74 C73 N7 C71 178.4(3) . . . . ?
C76 C73 N7 C71 56.9(4) . . . . ?
C67 C66 N8 N9 179.0(2) . . . . ?
C65 C66 N8 N9 -1.5(4) . . . . ?
C66 N8 N9 C77 -179.2(2) . . . . ?
C82 C77 N9 N8 1.5(4) . . . . ?
C78 C77 N9 N8 -178.2(2) . . . . ?
O2 C1 O1 C8 178.2(3) . . . . ?
C2 C1 O1 C8 -1.1(3) . . . . ?
C9 C8 O1 C1 -121.2(2) . . . . ?
C7 C8 O1 C1 0.7(3) . . . . ?
C12 C8 O1 C1 121.2(2) . . . . ?
O4 C31 O3 C38 179.8(2) . . . . ?
C32 C31 O3 C38 -0.2(3) . . . . ?
C37 C38 O3 C31 0.7(3) . . . . ?
C39 C38 O3 C31 123.5(2) . . . . ?
C42 C38 O3 C31 -118.2(2) . . . . ?
O6 C61 O5 C68 178.8(3) . . . . ?
C62 C61 O5 C68 -1.0(3) . . . . ?
C67 C68 O5 C61 0.9(3) . . . . ?
C69 C68 O5 C61 -119.2(3) . . . . ?
C72 C68 O5 C61 122.0(3) . . . . ?
